data_4076222
loop_
_publ_author_name
'Cheung, Mak-Shuen'
'Chan, Hoi-Shan'
'Xie, Zuowei'

_publ_section_title
;
 Synthesis, Structural Characterization, and Reactivity of 13-Vertex
 Lanthanacarboranes Bearing \h7-arachno-Carboranyl Ligands
;
_journal_issue 18
_journal_name_full Organometallics
_journal_page_first 4468
_journal_paper_doi 10.1021/om050417j
_journal_volume 24
_journal_year 2005
_chemical_formula_sum 'C36 H90 B20 N2 Na2 O6 Y2'
_chemical_formula_weight 1087.10
_chemical_name_systematic
; 
 ? 
;
_space_group_IT_number 2
_symmetry_cell_setting triclinic
_symmetry_space_group_name_Hall '-P 1'
_symmetry_space_group_name_H-M 'P -1'
_atom_sites_solution_hydrogens geom
_atom_sites_solution_primary direct
_atom_sites_solution_secondary difmap
_audit_creation_method SHELXL-97
_cell_angle_alpha 89.98(3)
_cell_angle_beta 66.38(3)
_cell_angle_gamma 64.88(3)
_cell_formula_units_Z 1
_cell_length_a 11.239(2)
_cell_length_b 11.763(2)
_cell_length_c 12.577(3)
_cell_measurement_temperature 293(2)
_cell_volume 1350.2(8)
_computing_structure_refinement 'SHELXL-97 (Sheldrick, 1997)'
_computing_structure_solution 'SHELXS-97 (Sheldrick, 1990)'
_diffrn_ambient_temperature 293(2)
_diffrn_measured_fraction_theta_full 0.841
_diffrn_measured_fraction_theta_max 0.841
_diffrn_radiation_monochromator graphite
_diffrn_radiation_source 'fine-focus sealed tube'
_diffrn_radiation_type MoK\a
_diffrn_radiation_wavelength 0.71073
_diffrn_reflns_av_R_equivalents 0.0000
_diffrn_reflns_av_sigmaI/netI 0.0582
_diffrn_reflns_limit_h_max 11
_diffrn_reflns_limit_h_min -12
_diffrn_reflns_limit_k_max 0
_diffrn_reflns_limit_k_min -13
_diffrn_reflns_limit_l_max 14
_diffrn_reflns_limit_l_min -14
_diffrn_reflns_number 3568
_diffrn_reflns_theta_full 25.00
_diffrn_reflns_theta_max 25.00
_diffrn_reflns_theta_min 1.95
_exptl_absorpt_coefficient_mu 2.197
_exptl_absorpt_correction_T_max 1.0000
_exptl_absorpt_correction_T_min 0.6096
_exptl_absorpt_correction_type sadabs
_exptl_crystal_colour colorless
_exptl_crystal_density_diffrn 1.337
_exptl_crystal_density_method 'not measured'
_exptl_crystal_description block
_exptl_crystal_F_000 568
_exptl_crystal_size_max 0.30
_exptl_crystal_size_mid 0.20
_exptl_crystal_size_min 0.20
_refine_diff_density_max 0.277
_refine_diff_density_min -0.194
_refine_diff_density_rms 0.035
_refine_ls_extinction_method none
_refine_ls_goodness_of_fit_ref 1.030
_refine_ls_hydrogen_treatment riding
_refine_ls_matrix_type full
_refine_ls_number_parameters 353
_refine_ls_number_reflns 3568
_refine_ls_number_restraints 66
_refine_ls_restrained_S_all 1.036
_refine_ls_R_factor_all 0.0619
_refine_ls_R_factor_gt 0.0572
_refine_ls_shift/su_max 0.022
_refine_ls_shift/su_mean 0.014
_refine_ls_structure_factor_coef Fsqd
_refine_ls_weighting_details 'calc w=1/[\s^2^(Fo^2^)+(0.1134P)^2^+0.0634P] where P=(Fo^2^+2Fc^2^)/3'
_refine_ls_weighting_scheme calc
_refine_ls_wR_factor_gt 0.1526
_refine_ls_wR_factor_ref 0.1572
_reflns_number_gt 3304
_reflns_number_total 3568
_reflns_threshold_expression >2sigma(I)
_cod_data_source_file tom050489si20050526_050851.cif
_cod_data_source_block 4
_cod_original_cell_volume 1350.2(5)
_cod_original_sg_symbol_H-M P(-1)
_cod_database_code 4076222

loop_
_symmetry_equiv_pos_as_xyz
'x, y, z'
'-x, -y, -z'

loop_
_atom_site_label
_atom_site_type_symbol
_atom_site_fract_x
_atom_site_fract_y
_atom_site_fract_z
_atom_site_U_iso_or_equiv
_atom_site_adp_type
_atom_site_occupancy
_atom_site_symmetry_multiplicity
_atom_site_calc_flag
_atom_site_refinement_flags
Na1 Na 0.6314(3) 1.5364(3) 1.3341(3) 0.1373(14) Uani 1 1 d .
Y1 Y 1.06408(5) 1.09455(4) 1.38106(4) 0.0765(9) Uani 1 1 d .
N1 N 1.2081(6) 1.0333(5) 1.1479(5) 0.1036(16) Uani 1 1 d .
C2 C 0.8952(6) 1.1697(5) 1.2969(5) 0.0864(16) Uani 1 1 d .
C5 C 0.9497(6) 1.2549(5) 1.5538(5) 0.0890(16) Uani 1 1 d .
C11 C 0.9554(8) 1.1265(7) 1.1622(6) 0.113(2) Uani 1 1 d .
H11A H 0.8898 1.1034 1.1468 0.136 Uiso 1 1 calc R
H11B H 0.9594 1.1972 1.1236 0.136 Uiso 1 1 calc R
C12 C 1.1061(8) 1.0137(7) 1.1112(6) 0.111(2) Uani 1 1 d .
H12A H 1.0982 0.9382 1.1364 0.133 Uiso 1 1 calc R
H12B H 1.1470 0.9979 1.0253 0.133 Uiso 1 1 calc R
C13 C 1.2358(10) 1.1348(9) 1.0956(7) 0.128(2) Uani 1 1 d .
H13A H 1.2890 1.1070 1.0110 0.192 Uiso 1 1 calc R
H13B H 1.2925 1.1548 1.1256 0.192 Uiso 1 1 calc R
H13C H 1.1443 1.2099 1.1158 0.192 Uiso 1 1 calc R
C14 C 1.3454(8) 0.9150(8) 1.1027(7) 0.128(3) Uani 1 1 d .
H14A H 1.3915 0.8986 1.0176 0.192 Uiso 1 1 calc R
H14B H 1.3262 0.8451 1.1288 0.192 Uiso 1 1 calc R
H14C H 1.4089 0.9230 1.1318 0.192 Uiso 1 1 calc R
O1 O 1.2691(4) 1.1509(4) 1.3365(5) 0.1065(15) Uani 1 1 d D
C21 C 1.4065(8) 1.0743(7) 1.3366(10) 0.139(3) Uani 1 1 d D
H21A H 1.3914 1.0503 1.4130 0.166 Uiso 1 1 calc R
H21B H 1.4610 0.9964 1.2763 0.166 Uiso 1 1 calc R
C22 C 1.4838(11) 1.1424(9) 1.3142(15) 0.198(6) Uani 1 1 d D
H22A H 1.5653 1.1074 1.2356 0.238 Uiso 1 1 calc R
H22B H 1.5224 1.1374 1.3716 0.238 Uiso 1 1 calc R
C23 C 1.3860(11) 1.2733(9) 1.3225(18) 0.227(8) Uani 1 1 d D
H23A H 1.3733 1.3284 1.3877 0.273 Uiso 1 1 calc R
H23B H 1.4262 1.3012 1.2499 0.273 Uiso 1 1 calc R
C24 C 1.2502(7) 1.2812(6) 1.3413(8) 0.117(2) Uani 1 1 d D
H24A H 1.2229 1.3175 1.2804 0.141 Uiso 1 1 calc R
H24B H 1.1742 1.3348 1.4180 0.141 Uiso 1 1 calc R
O2 O 0.6947(15) 1.4780(11) 1.1184(10) 0.282(7) Uani 1 1 d D
C31 C 0.644(5) 1.396(4) 1.090(3) 0.433(12) Uani 1 1 d D
H31A H 0.7167 1.3067 1.0729 0.520 Uiso 1 1 calc R
H31B H 0.5537 1.4083 1.1552 0.520 Uiso 1 1 calc R
C32 C 0.622(11) 1.426(6) 0.990(6) 0.93(9) Uani 1 1 d D
H32A H 0.5287 1.4324 1.0012 1.110 Uiso 1 1 calc R
H32B H 0.6988 1.3590 0.9209 1.110 Uiso 1 1 calc R
C33 C 0.624(5) 1.548(2) 0.972(2) 0.87(10) Uani 1 1 d D
H33A H 0.6855 1.5419 0.8893 1.046 Uiso 1 1 calc R
H33B H 0.5254 1.6156 0.9931 1.046 Uiso 1 1 calc R
C34 C 0.680(4) 1.5727(17) 1.0450(17) 0.60(4) Uani 1 1 d D
H34A H 0.6139 1.6579 1.0945 0.721 Uiso 1 1 calc R
H34B H 0.7742 1.5688 0.9972 0.721 Uiso 1 1 calc R
O3 O 0.7815(9) 1.6357(6) 1.2583(9) 0.232(6) Uani 1 1 d D
C41 C 0.9346(18) 1.5869(14) 1.2253(18) 0.268(10) Uani 1 1 d D
H41A H 0.9527 1.5719 1.2945 0.322 Uiso 1 1 calc R
H41B H 0.9904 1.5063 1.1683 0.322 Uiso 1 1 calc R
C42 C 0.978(2) 1.679(2) 1.174(3) 0.39(2) Uani 1 1 d D
H42A H 1.0536 1.6423 1.0936 0.470 Uiso 1 1 calc R
H42B H 1.0160 1.7078 1.2198 0.470 Uiso 1 1 calc R
C43 C 0.850(2) 1.7859(15) 1.1765(18) 0.289(12) Uani 1 1 d D
H43A H 0.8406 1.8669 1.2059 0.347 Uiso 1 1 calc R
H43B H 0.8538 1.7857 1.0980 0.347 Uiso 1 1 calc R
C44 C 0.7366(17) 1.7657(15) 1.252(3) 0.52(3) Uani 1 1 d D
H44A H 0.6607 1.7946 1.2251 0.624 Uiso 1 1 calc R
H44B H 0.6951 1.8161 1.3303 0.624 Uiso 1 1 calc R
B8 B 0.8099(7) 1.1083(6) 1.3878(7) 0.0912(19) Uani 1 1 d .
B6 B 0.8595(7) 1.1809(6) 1.6117(6) 0.0911(18) Uani 1 1 d .
B7 B 0.7917(7) 1.1144(6) 1.5366(6) 0.0864(18) Uani 1 1 d .
B4 B 0.8954(7) 1.3472(6) 1.4699(7) 0.0880(18) Uani 1 1 d .
B3 B 0.8738(7) 1.3062(6) 1.3529(6) 0.0855(17) Uani 1 1 d .
B9 B 0.7227(8) 1.2716(6) 1.3716(7) 0.0901(18) Uani 1 1 d .
B10 B 0.6514(7) 1.2356(6) 1.5091(7) 0.094(2) Uani 1 1 d .
B11 B 0.6758(7) 1.2739(7) 1.6278(7) 0.101(2) Uani 1 1 d .
B12 B 0.7775(8) 1.3536(7) 1.6216(7) 0.097(2) Uani 1 1 d .
B13 B 0.7002(7) 1.3701(6) 1.5082(7) 0.0915(19) Uani 1 1 d .
H6A H 1.028(7) 1.276(6) 1.589(5) 0.103(17) Uiso 1 1 d .
H11C H 0.559(18) 1.422(15) 1.705(14) 0.30(7) Uiso 1 1 d .
H8A H 0.891(6) 1.378(5) 1.281(5) 0.088(15) Uiso 1 1 d .
H3A H 0.797(7) 1.034(6) 1.361(5) 0.106(18) Uiso 1 1 d .
H7A H 0.914(6) 1.444(6) 1.468(5) 0.097(16) Uiso 1 1 d .
H13D H 0.607(6) 1.465(5) 1.532(4) 0.079(13) Uiso 1 1 d .
H9A H 0.644(8) 1.318(7) 1.342(6) 0.12(2) Uiso 1 1 d .
H4A H 0.769(9) 1.027(7) 1.587(7) 0.14(2) Uiso 1 1 d .
H12C H 0.732(6) 1.435(5) 1.701(5) 0.086(14) Uiso 1 1 d .
H10A H 0.547(7) 1.253(6) 1.537(5) 0.095(16) Uiso 1 1 d .
H6 H 0.873(7) 1.145(6) 1.689(6) 0.108(18) Uiso 1 1 d .

loop_
_atom_site_aniso_label
_atom_site_aniso_U_11
_atom_site_aniso_U_22
_atom_site_aniso_U_33
_atom_site_aniso_U_23
_atom_site_aniso_U_13
_atom_site_aniso_U_12
Na1 0.112(2) 0.0896(18) 0.177(3) 0.0459(18) -0.055(2) -0.0277(15)
Y1 0.0686(9) 0.0640(9) 0.0966(9) 0.0182(3) -0.0385(5) -0.0287(4)
N1 0.095(3) 0.099(3) 0.099(3) 0.019(3) -0.031(3) -0.041(3)
C2 0.081(3) 0.078(3) 0.105(4) 0.017(3) -0.051(3) -0.031(3)
C5 0.084(3) 0.072(3) 0.109(4) 0.013(3) -0.052(3) -0.025(2)
C11 0.114(5) 0.115(5) 0.118(5) 0.023(4) -0.060(4) -0.053(4)
C12 0.117(5) 0.110(4) 0.105(4) 0.013(3) -0.051(4) -0.050(4)
C13 0.130(6) 0.145(6) 0.113(5) 0.037(5) -0.044(4) -0.076(5)
C14 0.093(4) 0.127(6) 0.113(5) 0.013(4) -0.025(4) -0.026(4)
O1 0.087(3) 0.082(2) 0.163(4) 0.038(2) -0.061(3) -0.044(2)
C21 0.101(5) 0.106(5) 0.240(10) 0.060(6) -0.096(6) -0.055(4)
C22 0.130(7) 0.133(7) 0.362(19) 0.029(9) -0.133(10) -0.063(6)
C23 0.143(8) 0.105(6) 0.46(3) 0.038(10) -0.156(12) -0.063(6)
C24 0.107(4) 0.086(4) 0.172(6) 0.033(4) -0.062(5) -0.055(4)
O2 0.255(12) 0.193(9) 0.208(10) 0.065(8) -0.020(9) -0.021(8)
C31 0.79(4) 0.53(3) 0.34(3) 0.22(3) -0.36(3) -0.509
C32 1.9(2) 0.51(7) 0.83(14) 0.30(7) -1.00(17) -0.613
C33 2.0(3) 0.20(2) 0.32(4) 0.09(2) -0.65(9) -0.30(6)
C34 1.00(9) 0.159(15) 0.155(15) 0.046(12) -0.02(3) -0.07(3)
O3 0.148(6) 0.116(4) 0.264(9) 0.084(5) 0.022(6) -0.026(4)
C41 0.38(3) 0.200(15) 0.28(2) 0.105(16) -0.14(2) -0.20(2)
C42 0.59(5) 0.38(3) 0.59(5) 0.34(4) -0.43(5) -0.39(4)
C43 0.40(3) 0.183(14) 0.277(19) 0.119(15) -0.11(2) -0.167(18)
C44 0.193(16) 0.218(17) 0.73(6) 0.28(3) 0.08(2) -0.002(13)
B8 0.083(4) 0.068(3) 0.132(5) 0.022(3) -0.060(4) -0.032(3)
B6 0.079(4) 0.083(4) 0.096(4) 0.021(3) -0.039(3) -0.023(3)
B7 0.069(3) 0.075(3) 0.117(4) 0.032(3) -0.043(3) -0.034(3)
B4 0.078(3) 0.065(3) 0.118(5) 0.017(3) -0.044(3) -0.031(3)
B3 0.073(3) 0.070(3) 0.113(4) 0.024(3) -0.044(3) -0.030(3)
B9 0.086(4) 0.078(3) 0.118(5) 0.029(3) -0.057(4) -0.036(3)
B10 0.070(3) 0.078(3) 0.133(5) 0.028(4) -0.046(4) -0.032(3)
B11 0.072(4) 0.087(4) 0.117(5) 0.025(4) -0.034(4) -0.021(3)
B12 0.088(4) 0.080(4) 0.106(5) 0.008(3) -0.047(4) -0.019(3)
B13 0.081(4) 0.065(3) 0.118(5) 0.021(3) -0.045(4) -0.024(3)

loop_
_atom_type_symbol
_atom_type_description
_atom_type_scat_dispersion_real
_atom_type_scat_dispersion_imag
_atom_type_scat_source
C C 0.0033 0.0016 'International Tables Vol C Tables 4.2.6.8 and 6.1.1.4'
H H 0.0000 0.0000 'International Tables Vol C Tables 4.2.6.8 and 6.1.1.4'
B B 0.0013 0.0007 'International Tables Vol C Tables 4.2.6.8 and 6.1.1.4'
N N 0.0061 0.0033 'International Tables Vol C Tables 4.2.6.8 and 6.1.1.4'
O O 0.0106 0.0060 'International Tables Vol C Tables 4.2.6.8 and 6.1.1.4'
Na Na 0.0362 0.0249 'International Tables Vol C Tables 4.2.6.8 and 6.1.1.4'
Y Y -2.7962 3.5667 'International Tables Vol C Tables 4.2.6.8 and 6.1.1.4'

loop_
_geom_angle_atom_site_label_1
_geom_angle_atom_site_label_2
_geom_angle_atom_site_label_3
_geom_angle
_geom_angle_site_symmetry_1
_geom_angle_site_symmetry_3
O3 Na1 O2 82.8(5) . .
O3 Na1 B9 127.0(3) . .
O2 Na1 B9 94.8(3) . .
O3 Na1 B10 100.0(2) . 2_688
O2 Na1 B10 119.4(3) . 2_688
B9 Na1 B10 125.5(2) . 2_688
O3 Na1 B3 92.1(3) . .
O2 Na1 B3 100.2(3) . .
B9 Na1 B3 35.91(18) . .
B10 Na1 B3 139.6(2) 2_688 .
O3 Na1 B11 107.5(3) . 2_688
O2 Na1 B11 87.9(4) . 2_688
B9 Na1 B11 125.4(2) . 2_688
B10 Na1 B11 33.0(2) 2_688 2_688
B3 Na1 B11 159.6(2) . 2_688
O3 Na1 B13 113.9(3) . .
O2 Na1 B13 131.3(3) . .
B9 Na1 B13 37.7(2) . .
B10 Na1 B13 103.0(2) 2_688 .
B3 Na1 B13 37.99(19) . .
B11 Na1 B13 124.6(2) 2_688 .
O3 Na1 B13 135.5(2) . 2_688
O2 Na1 B13 110.6(4) . 2_688
B9 Na1 B13 95.0(2) . 2_688
B10 Na1 B13 35.89(17) 2_688 2_688
B3 Na1 B13 124.5(2) . 2_688
B11 Na1 B13 35.66(19) 2_688 2_688
B13 Na1 B13 89.4(2) . 2_688
C5 Y1 C2 103.29(19) . .
C5 Y1 O1 81.83(18) . .
C2 Y1 O1 124.70(17) . .
C5 Y1 N1 146.29(19) . .
C2 Y1 N1 70.23(19) . .
O1 Y1 N1 76.27(17) . .
C5 Y1 B3 72.1(2) . .
C2 Y1 B3 37.48(19) . .
O1 Y1 B3 99.46(16) . .
N1 Y1 B3 86.5(2) . .
C5 Y1 B4 36.7(2) . .
C2 Y1 B4 72.8(2) . .
O1 Y1 B4 83.14(16) . .
N1 Y1 B4 114.4(2) . .
B3 Y1 B4 36.9(2) . .
C5 Y1 B6 35.1(2) . .
C2 Y1 B6 96.4(2) . .
O1 Y1 B6 113.3(2) . .
N1 Y1 B6 166.6(2) . .
B3 Y1 B6 82.7(2) . .
B4 Y1 B6 59.8(2) . .
C5 Y1 B8 96.5(2) . .
C2 Y1 B8 34.5(2) . .
O1 Y1 B8 158.38(18) . .
N1 Y1 B8 94.7(2) . .
B3 Y1 B8 59.96(19) . .
B4 Y1 B8 82.89(19) . .
B6 Y1 B8 73.0(2) . .
C5 Y1 B7 98.3(2) . 2_778
C2 Y1 B7 142.20(18) . 2_778
O1 Y1 B7 88.62(15) . 2_778
N1 Y1 B7 106.3(2) . 2_778
B3 Y1 B7 166.3(2) . 2_778
B4 Y1 B7 134.9(2) . 2_778
B6 Y1 B7 83.9(2) . 2_778
B8 Y1 B7 112.89(19) . 2_778
C5 Y1 B7 69.1(2) . .
C2 Y1 B7 68.8(2) . .
O1 Y1 B7 150.5(2) . .
N1 Y1 B7 131.5(2) . .
B3 Y1 B7 76.33(19) . .
B4 Y1 B7 76.29(19) . .
B6 Y1 B7 37.6(2) . .
B8 Y1 B7 37.7(2) . .
B7 Y1 B7 91.16(18) 2_778 .
C5 Y1 B6 123.0(2) . 2_778
C2 Y1 B6 107.05(19) . 2_778
O1 Y1 B6 115.65(17) . 2_778
N1 Y1 B6 89.84(18) . 2_778
B3 Y1 B6 142.7(2) . 2_778
B4 Y1 B6 153.0(2) . 2_778
B6 Y1 B6 93.93(19) . 2_778
B8 Y1 B6 83.44(19) . 2_778
B7 Y1 B6 35.7(2) 2_778 2_778
B7 Y1 B6 78.67(19) . 2_778
C5 Y1 Y1 81.18(15) . 2_778
C2 Y1 Y1 107.57(14) . 2_778
O1 Y1 Y1 127.42(11) . 2_778
N1 Y1 Y1 132.53(12) . 2_778
B3 Y1 Y1 121.41(14) . 2_778
B4 Y1 Y1 109.41(16) . 2_778
B6 Y1 Y1 49.86(15) . 2_778
B8 Y1 Y1 73.08(16) . 2_778
B7 Y1 Y1 45.84(13) 2_778 2_778
B7 Y1 Y1 45.32(13) . 2_778
B6 Y1 Y1 44.07(14) 2_778 2_778
C14 N1 C13 109.0(6) . .
C14 N1 C12 108.3(6) . .
C13 N1 C12 108.7(6) . .
C14 N1 Y1 114.0(4) . .
C13 N1 Y1 113.1(4) . .
C12 N1 Y1 103.3(4) . .
C11 C2 B8 121.4(5) . .
C11 C2 B9 118.1(5) . .
B8 C2 B9 68.7(4) . .
C11 C2 B3 121.2(5) . .
B8 C2 B3 115.0(5) . .
B9 C2 B3 68.5(4) . .
C11 C2 Y1 118.0(4) . .
B8 C2 Y1 85.9(3) . .
B9 C2 Y1 123.8(4) . .
B3 C2 Y1 79.8(3) . .
B6 C5 B12 69.8(4) . .
B6 C5 B4 115.2(5) . .
B12 C5 B4 68.4(4) . .
B6 C5 Y1 84.6(3) . .
B12 C5 Y1 125.6(4) . .
B4 C5 Y1 82.1(3) . .
C12 C11 C2 111.2(6) . .
N1 C12 C11 113.0(6) . .
C21 O1 C24 106.5(5) . .
C21 O1 Y1 127.4(3) . .
C24 O1 Y1 123.9(3) . .
C22 C21 O1 109.2(6) . .
C21 C22 C23 107.9(7) . .
C24 C23 C22 108.3(7) . .
C23 C24 O1 106.4(6) . .
C31 O2 C34 107.4(15) . .
C31 O2 Na1 117.1(14) . .
C34 O2 Na1 121.8(11) . .
C32 C31 O2 107.4(16) . .
C31 C32 C33 108.9(16) . .
C34 C33 C32 105.7(14) . .
C33 C34 O2 108.9(14) . .
C44 O3 C41 102.8(12) . .
C44 O3 Na1 127.2(9) . .
C41 O3 Na1 129.4(6) . .
C42 C41 O3 108.0(11) . .
C41 C42 C43 107.5(12) . .
C44 C43 C42 103.6(11) . .
C43 C44 O3 112.1(11) . .
C2 B8 B7 122.3(5) . .
C2 B8 B9 57.2(4) . .
B7 B8 B9 107.1(5) . .
C2 B8 B10 108.5(4) . .
B7 B8 B10 59.0(4) . .
B9 B8 B10 57.0(4) . .
C2 B8 Y1 59.6(3) . .
B7 B8 Y1 72.4(3) . .
B9 B8 Y1 100.4(3) . .
B10 B8 Y1 110.0(4) . .
C5 B6 B7 123.5(5) . .
C5 B6 B11 108.5(5) . .
B7 B6 B11 60.6(4) . .
C5 B6 B12 56.1(4) . .
B7 B6 B12 108.8(5) . .
B11 B6 B12 57.5(4) . .
C5 B6 Y1 60.3(3) . .
B7 B6 Y1 73.6(3) . .
B11 B6 Y1 112.9(4) . .
B12 B6 Y1 101.4(4) . .
C5 B6 Y1 134.7(4) . 2_778
B7 B6 Y1 65.5(3) . 2_778
B11 B6 Y1 112.5(4) . 2_778
B12 B6 Y1 169.2(4) . 2_778
Y1 B6 Y1 86.07(19) . 2_778
B10 B7 B6 111.8(5) . .
B10 B7 B8 61.1(4) . .
B6 B7 B8 131.5(5) . .
B10 B7 B11 57.2(4) . .
B6 B7 B11 60.3(4) . .
B8 B7 B11 113.2(5) . .
B10 B7 Y1 161.0(4) . 2_778
B6 B7 Y1 78.8(3) . 2_778
B8 B7 Y1 124.4(4) . 2_778
B11 B7 Y1 122.3(4) . 2_778
B10 B7 Y1 109.5(4) . .
B6 B7 Y1 68.8(3) . .
B8 B7 Y1 69.8(3) . .
B11 B7 Y1 109.4(3) . .
Y1 B7 Y1 88.84(18) 2_778 .
C5 B4 B3 127.3(4) . .
C5 B4 B12 55.6(4) . .
B3 B4 B12 123.0(5) . .
C5 B4 B13 105.7(5) . .
B3 B4 B13 65.5(4) . .
B12 B4 B13 61.3(4) . .
C5 B4 Y1 61.2(3) . .
B3 B4 Y1 70.2(3) . .
B12 B4 Y1 103.0(3) . .
B13 B4 Y1 102.9(3) . .
C2 B3 B4 130.7(5) . .
C2 B3 B9 55.6(3) . .
B4 B3 B9 121.8(5) . .
C2 B3 B13 106.4(4) . .
B4 B3 B13 63.5(4) . .
B9 B3 B13 61.1(4) . .
C2 B3 Y1 62.7(3) . .
B4 B3 Y1 72.9(3) . .
B9 B3 Y1 103.7(3) . .
B13 B3 Y1 103.4(3) . .
C2 B3 Na1 113.5(4) . .
B4 B3 Na1 108.5(3) . .
B9 B3 Na1 70.0(3) . .
B13 B3 Na1 72.0(3) . .
Y1 B3 Na1 173.4(3) . .
C2 B9 B10 110.1(5) . .
C2 B9 B8 54.1(4) . .
B10 B9 B8 61.9(4) . .
C2 B9 B3 55.9(3) . .
B10 B9 B3 110.9(5) . .
B8 B9 B3 95.8(4) . .
C2 B9 B13 108.1(5) . .
B10 B9 B13 61.4(4) . .
B8 B9 B13 102.9(5) . .
B3 B9 B13 62.9(4) . .
C2 B9 Na1 117.0(4) . .
B10 B9 Na1 122.7(4) . .
B8 B9 Na1 169.8(4) . .
B3 B9 Na1 74.1(3) . .
B13 B9 Na1 74.1(3) . .
B11 B10 B9 124.5(5) . .
B11 B10 B7 62.2(4) . .
B9 B10 B7 111.3(5) . .
B11 B10 B8 116.7(5) . .
B9 B10 B8 61.1(4) . .
B7 B10 B8 59.9(4) . .
B11 B10 B13 63.0(4) . .
B9 B10 B13 64.9(4) . .
B7 B10 B13 100.2(4) . .
B8 B10 B13 104.8(4) . .
B11 B10 Na1 75.3(3) . 2_688
B9 B10 Na1 108.6(4) . 2_688
B7 B10 Na1 133.0(5) . 2_688
B8 B10 Na1 167.0(5) . 2_688
B13 B10 Na1 75.4(3) . 2_688
B10 B11 B12 122.9(6) . .
B10 B11 B7 60.7(4) . .
B12 B11 B7 111.2(5) . .
B10 B11 B6 113.9(5) . .
B12 B11 B6 61.8(4) . .
B7 B11 B6 59.1(4) . .
B10 B11 B13 62.8(4) . .
B12 B11 B13 63.7(4) . .
B7 B11 B13 99.2(5) . .
B6 B11 B13 103.1(5) . .
B10 B11 Na1 71.7(3) . 2_688
B12 B11 Na1 110.5(4) . 2_688
B7 B11 Na1 128.4(5) . 2_688
B6 B11 Na1 172.0(5) . 2_688
B13 B11 Na1 73.9(3) . 2_688
C5 B12 B11 109.7(5) . .
C5 B12 B4 56.0(4) . .
B11 B12 B4 111.7(5) . .
C5 B12 B6 54.2(4) . .
B11 B12 B6 60.7(4) . .
B4 B12 B6 95.7(4) . .
C5 B12 B13 107.2(5) . .
B11 B12 B13 61.8(4) . .
B4 B12 B13 62.6(4) . .
B6 B12 B13 101.1(5) . .
B10 B13 B11 54.2(4) . .
B10 B13 B12 106.2(5) . .
B11 B13 B12 54.5(4) . .
B10 B13 B4 124.7(4) . .
B11 B13 B4 100.6(4) . .
B12 B13 B4 56.1(4) . .
B10 B13 B9 53.8(4) . .
B11 B13 B9 105.7(4) . .
B12 B13 B9 141.5(5) . .
B4 B13 B9 104.9(4) . .
B10 B13 B3 99.3(4) . .
B11 B13 B3 124.1(4) . .
B12 B13 B3 104.5(4) . .
B4 B13 B3 51.0(3) . .
B9 B13 B3 56.0(3) . .
B10 B13 Na1 112.0(4) . .
B11 B13 Na1 159.4(4) . .
B12 B13 Na1 141.8(4) . .
B4 B13 Na1 100.0(3) . .
B9 B13 Na1 68.1(3) . .
B3 B13 Na1 70.0(3) . .
B10 B13 Na1 68.7(3) . 2_688
B11 B13 Na1 70.4(3) . 2_688
B12 B13 Na1 103.1(4) . 2_688
B4 B13 Na1 156.3(4) . 2_688
B9 B13 Na1 98.7(4) . 2_688
B3 B13 Na1 152.0(4) . 2_688
Na1 B13 Na1 90.6(2) . 2_688

loop_
_geom_bond_atom_site_label_1
_geom_bond_atom_site_label_2
_geom_bond_distance
_geom_bond_site_symmetry_2
Na1 O3 2.345(9) .
Na1 O2 2.526(14) .
Na1 B9 2.941(7) .
Na1 B10 2.988(8) 2_688
Na1 B3 3.011(7) .
Na1 B11 3.044(8) 2_688
Na1 B13 3.048(8) .
Na1 B13 3.104(8) 2_688
Y1 C5 2.374(6) .
Y1 C2 2.385(5) .
Y1 O1 2.515(4) .
Y1 N1 2.635(5) .
Y1 B3 2.642(6) .
Y1 B4 2.683(6) .
Y1 B6 2.721(7) .
Y1 B8 2.758(7) .
Y1 B7 2.776(6) 2_778
Y1 B7 2.801(6) .
Y1 B6 2.991(7) 2_778
Y1 Y1 3.9031(15) 2_778
N1 C14 1.454(9) .
N1 C13 1.452(9) .
N1 C12 1.493(9) .
C2 C11 1.542(9) .
C2 B8 1.567(9) .
C2 B9 1.627(9) .
C2 B3 1.633(8) .
C5 B6 1.572(9) .
C5 B12 1.610(9) .
C5 B4 1.618(9) .
C11 C12 1.505(11) .
O1 C21 1.420(7) .
O1 C24 1.453(6) .
C21 C22 1.367(10) .
C22 C23 1.436(12) .
C23 C24 1.409(10) .
O2 C31 1.421(14) .
O2 C34 1.444(13) .
C31 C32 1.392(17) .
C32 C33 1.46(2) .
C33 C34 1.398(17) .
O3 C44 1.406(12) .
O3 C41 1.432(13) .
C41 C42 1.423(13) .
C42 C43 1.442(18) .
C43 C44 1.365(14) .
B8 B7 1.797(11) .
B8 B9 1.804(9) .
B8 B10 1.817(10) .
B6 B7 1.780(10) .
B6 B11 1.802(10) .
B6 B12 1.820(9) .
B6 Y1 2.991(7) 2_778
B7 B10 1.780(9) .
B7 B11 1.806(10) .
B7 Y1 2.776(6) 2_778
B4 B3 1.686(10) .
B4 B12 1.814(11) .
B4 B13 1.941(9) .
B3 B9 1.836(9) .
B3 B13 1.972(10) .
B9 B10 1.728(11) .
B9 B13 1.940(10) .
B10 B11 1.715(12) .
B10 B13 1.880(9) .
B10 Na1 2.988(8) 2_688
B11 B12 1.741(11) .
B11 B13 1.884(10) .
B11 Na1 3.044(8) 2_688
B12 B13 1.916(11) .
B13 Na1 3.104(8) 2_688
